data_2008784
loop_
_publ_author_name
'Ghosh, Sutapa'

_publ_section_title
;
 \a-Cyano-<i>N</i>-(2,5-dibromophenyl)-\b-hydroxybut-2-enamide
;
_journal_issue 8
_journal_name_full 'Acta Crystallographica Section C'
_journal_page_first 1364
_journal_page_last 1365
_journal_paper_doi 10.1107/S0108270199005727
_journal_volume 55
_journal_year 1999
_chemical_formula_moiety 'C11 H8 Br2 N2 O2'
_chemical_formula_sum 'C11 H8 Br2 N2 O2'
_chemical_formula_weight 360.01
_chemical_name_systematic
;
 \a-cyano-\b-hydroxy-\b-methyl-N-(2,5-dibromophenyl)propenamide
;
_space_group_IT_number 14
_symmetry_cell_setting monoclinic
_symmetry_space_group_name_Hall '-P 2ybc'
_symmetry_space_group_name_H-M 'P 1 21/c 1'
_audit_creation_method 'manual editing of form.cif'
_cell_angle_alpha 90.00
_cell_angle_beta 93.6390(10)
_cell_angle_gamma 90.00
_cell_formula_units_Z 4
_cell_length_a 5.61340(10)
_cell_length_b 9.9847(3)
_cell_length_c 21.5896(2)
_cell_measurement_reflns_used 3648
_cell_measurement_temperature 173(2)
_cell_measurement_theta_max 25.01
_cell_measurement_theta_min 1.89
_cell_volume 1207.62(4)
_computing_cell_refinement 'SAINT (Siemens, 1996b)'
_computing_data_collection 'SMART (Siemens, 1996a)'
_computing_data_reduction SAINT
_computing_molecular_graphics SHELXTL-Plus
_computing_publication_material SHELXTL-Plus
_computing_structure_refinement SHELXTL-Plus
_computing_structure_solution 'SHELXTL-Plus (Sheldrick, 1996)'
_diffrn_ambient_temperature 173(2)
_diffrn_measurement_device_type 'Siemens SMART Platform CCD'
_diffrn_measurement_method '\w scans'
_diffrn_radiation_type 'Mo K\a'
_diffrn_radiation_wavelength 0.71073
_diffrn_reflns_av_R_equivalents 0.0398
_diffrn_reflns_limit_h_max 6
_diffrn_reflns_limit_h_min -6
_diffrn_reflns_limit_k_max 11
_diffrn_reflns_limit_k_min -10
_diffrn_reflns_limit_l_max 25
_diffrn_reflns_limit_l_min -24
_diffrn_reflns_number 5918
_diffrn_reflns_theta_max 25.01
_diffrn_reflns_theta_min 1.89
_exptl_absorpt_coefficient_mu 6.703
_exptl_absorpt_correction_T_max 0.715
_exptl_absorpt_correction_T_min 0.433
_exptl_absorpt_correction_type empirical
_exptl_absorpt_process_details '(SHELXTL-Plus; Sheldrick, 1996)'
_exptl_crystal_colour colorless
_exptl_crystal_density_diffrn 1.980
_exptl_crystal_density_method 'not measured'
_exptl_crystal_description needle
_exptl_crystal_F_000 696
_exptl_crystal_size_max 0.45
_exptl_crystal_size_mid 0.09
_exptl_crystal_size_min 0.05
_refine_diff_density_max 0.760
_refine_diff_density_min '-1.038, 0.86 \%A from Br2'
_refine_ls_extinction_method none
_refine_ls_goodness_of_fit_ref 1.007
_refine_ls_hydrogen_treatment constr
_refine_ls_matrix_type full
_refine_ls_number_parameters 155
_refine_ls_number_reflns 2107
_refine_ls_number_restraints 0
_refine_ls_R_factor_all 0.0532
_refine_ls_R_factor_gt 0.0402
_refine_ls_shift/su_max 0.001
_refine_ls_structure_factor_coef Fsqd
_refine_ls_weighting_details 'w = 1/[\s^2^(Fo^2^)+(0.0573P)^2^] where P=(Fo^2^+2Fc^2^)/3'
_refine_ls_weighting_scheme calc
_refine_ls_wR_factor_ref 0.0996
_reflns_number_gt 1700
_reflns_number_total 2107
_reflns_threshold_expression I>2\s(I)
_cod_data_source_file fr1196.cif
_cod_data_source_block lfm-a13
_cod_original_sg_symbol_H-M 'P 21/c'
_cod_database_code 2008784

loop_
_symmetry_equiv_pos_as_xyz
'x, y, z'
'-x, y+1/2, -z+1/2'
'-x, -y, -z'
'x, -y-1/2, z-1/2'

loop_
_atom_site_label
_atom_site_fract_x
_atom_site_fract_y
_atom_site_fract_z
_atom_site_U_iso_or_equiv
_atom_site_adp_type
_atom_site_type_symbol
Br2 1.02660(10) 0.16760(10) 0.10460(10) 0.0280(10) Uani Br
Br5 0.42250(10) 0.64010(10) 0.23360(10) 0.0370(10) Uani Br
O7 0.2480(6) 0.4283(3) 0.0184(2) 0.0260(10) Uani O
O9 -0.0011(6) 0.3638(3) -0.0802(2) 0.0320(10) Uani O
N1 0.5663(6) 0.2976(4) 0.0510(2) 0.0230(10) Uani N
N11 0.6521(8) 0.0599(5) -0.0620(2) 0.0420(10) Uani N
C1 0.6404(8) 0.3563(4) 0.1082(2) 0.0220(10) Uani C
C2 0.8533(8) 0.3106(4) 0.1384(2) 0.0230(10) Uani C
C3 0.9391(8) 0.3646(4) 0.1942(2) 0.0250(10) Uani C
C4 0.8139(9) 0.4645(5) 0.2226(2) 0.0290(10) Uani C
C5 0.5989(8) 0.5055(4) 0.1931(2) 0.0260(10) Uani C
C6 0.5108(8) 0.4558(5) 0.1367(2) 0.0250(10) Uani C
C7 0.3823(8) 0.3324(4) 0.0101(2) 0.0220(10) Uani C
C8 0.3488(8) 0.2488(4) -0.0453(2) 0.0220(10) Uani C
C9 0.1598(8) 0.2687(5) -0.0878(2) 0.0260(10) Uani C
C10 0.1077(9) 0.1884(5) -0.1446(2) 0.0300(10) Uani C
C11 0.5134(9) 0.1424(5) -0.0565(2) 0.0270(10) Uani C
H1 0.6512(6) 0.2283(4) 0.0401(2) 0.027 Uiso H
H3 1.0854(8) 0.3330(4) 0.2134(2) 0.030 Uiso H
H4 0.8726(9) 0.5034(5) 0.2607(2) 0.035 Uiso H
H6 0.3651(8) 0.4885(5) 0.1176(2) 0.030 Uiso H
H9 0.0341(6) 0.4052(3) -0.0470(2) 0.039 Uiso H
H10A 0.095(6) 0.2478(6) -0.1808(3) 0.045 Uiso H
H10B -0.043(3) 0.140(3) -0.1414(7) 0.045 Uiso H
H10C 0.237(3) 0.124(2) -0.1493(8) 0.045 Uiso H

loop_
_atom_site_aniso_label
_atom_site_aniso_U_11
_atom_site_aniso_U_22
_atom_site_aniso_U_33
_atom_site_aniso_U_12
_atom_site_aniso_U_13
_atom_site_aniso_U_23
_atom_site_aniso_type_symbol
Br2 0.0260(10) 0.0250(10) 0.0320(10) 0.0080(10) 0.0020(10) 0.0040(10) Br
Br5 0.0310(10) 0.0420(10) 0.0380(10) 0.0070(10) -0.0020(10) -0.0180(10) Br
O7 0.029(2) 0.022(2) 0.027(2) 0.0080(10) -0.0030(10) -0.0040(10) O
O9 0.036(2) 0.029(2) 0.030(2) 0.012(2) -0.005(2) -0.008(2) O
N1 0.026(2) 0.022(2) 0.019(2) 0.008(2) -0.001(2) -0.001(2) N
N11 0.047(3) 0.039(3) 0.042(3) 0.021(2) 0.008(2) -0.005(2) N
C1 0.022(2) 0.020(2) 0.023(3) 0.000(2) 0.000(2) 0.002(2) C
C2 0.023(2) 0.019(2) 0.028(3) 0.003(2) 0.005(2) 0.004(2) C
C3 0.021(3) 0.027(3) 0.026(3) 0.002(2) -0.003(2) 0.012(2) C
C4 0.031(3) 0.033(3) 0.023(3) -0.001(2) -0.002(2) 0.002(2) C
C5 0.023(2) 0.021(2) 0.034(3) 0.002(2) 0.003(2) 0.000(2) C
C6 0.021(2) 0.025(3) 0.028(3) 0.001(2) -0.001(2) -0.002(2) C
C7 0.025(3) 0.021(2) 0.019(3) 0.003(2) 0.003(2) 0.005(2) C
C8 0.028(3) 0.020(2) 0.017(2) 0.004(2) 0.000(2) 0.001(2) C
C9 0.029(3) 0.023(3) 0.027(3) 0.001(2) 0.005(2) 0.000(2) C
C10 0.040(3) 0.025(3) 0.025(3) 0.000(2) -0.001(2) -0.007(2) C
C11 0.032(3) 0.030(3) 0.021(3) 0.001(2) 0.004(2) 0.001(2) C

loop_
_atom_type_symbol
_atom_type_description
_atom_type_scat_dispersion_real
_atom_type_scat_dispersion_imag
_atom_type_scat_source
C C 0.0033 0.0016 'International Tables Vol C Tables 4.2.6.8 and 6.1.1.4'
H H 0.0000 0.0000 'International Tables Vol C Tables 4.2.6.8 and 6.1.1.4'
N N 0.0061 0.0033 'International Tables Vol C Tables 4.2.6.8 and 6.1.1.4'
O O 0.0106 0.0060 'International Tables Vol C Tables 4.2.6.8 and 6.1.1.4'
Br Br -0.2901 2.4595 'International Tables Vol C Tables 4.2.6.8 and 6.1.1.4'

loop_
_geom_angle_atom_site_label_1
_geom_angle_atom_site_label_2
_geom_angle_atom_site_label_3
_geom_angle
_geom_angle_publ_flag
C7 N1 C1 129.3(4) yes
C6 C1 C2 118.7(4) no
C6 C1 N1 123.4(4) yes
C2 C1 N1 117.9(4) yes
C3 C2 C1 121.3(4) no
C3 C2 Br2 118.1(4) yes
C1 C2 Br2 120.6(4) yes
C2 C3 C4 120.6(4) no
C3 C4 C5 117.3(5) no
C6 C5 C4 123.5(4) no
C6 C5 Br5 119.3(4) yes
C4 C5 Br5 117.2(4) yes
C5 C6 C1 118.5(4) no
O7 C7 N1 123.2(4) yes
O7 C7 C8 120.8(4) yes
N1 C7 C8 116.0(4) yes
C9 C8 C11 118.2(4) yes
C9 C8 C7 121.3(4) yes
C11 C8 C7 120.5(4) yes
O9 C9 C8 121.5(4) yes
O9 C9 C10 113.0(4) yes
C8 C9 C10 125.5(4) yes
N11 C11 C8 175.8(6) yes

loop_
_geom_bond_atom_site_label_1
_geom_bond_atom_site_label_2
_geom_bond_site_symmetry_1
_geom_bond_site_symmetry_2
_geom_bond_distance
_geom_bond_publ_flag
Br2 C2 . . 1.899(4) yes
Br5 C5 . . 1.913(5) yes
O7 C7 . . 1.239(5) yes
O9 C9 . . 1.328(6) yes
N1 C7 . . 1.361(6) yes
N1 C1 . . 1.406(6) yes
N11 C11 . . 1.146(6) yes
C1 C6 . . 1.397(6) no
C1 C2 . . 1.400(6) no
C2 C3 . . 1.380(7) no
C3 C4 . . 1.385(7) no
C4 C5 . . 1.390(7) no
C5 C6 . . 1.377(7) no
C7 C8 . . 1.461(6) yes
C8 C9 . . 1.372(7) yes
C8 C11 . . 1.438(6) yes
C9 C10 . . 1.478(7) yes

loop_
_geom_hbond_atom_site_label_D
_geom_hbond_atom_site_label_H
_geom_hbond_atom_site_label_A
_geom_hbond_distance_DH
_geom_hbond_distance_HA
_geom_hbond_distance_DA
_geom_hbond_angle_DHA
_geom_hbond_publ_flag
O9 H9 O7 0.84 1.81 2.553(5) 146.8 no
